data_4065209
loop_
_publ_author_name
'Berenguer, Jes\'us R.'
'D\'iez, \'Alvaro'
'Lalinde, Elena'
'Moreno, M. Teresa'
'Ruiz, Santiago'
'S\'anchez, Sergio'

_publ_section_title
;
 Luminescent Cycloplatinated Complexes Containing Poly(pyrazolyl)-borate
 and -methane Ligands
;
_journal_issue 21
_journal_name_full Organometallics
_journal_page_first 5776
_journal_paper_doi 10.1021/om200624v
_journal_volume 30
_journal_year 2011
_chemical_formula_sum 'C23 H18 F6 N7 P Pt'
_chemical_formula_weight 732.5
_chemical_name_common 'Compound X'
_chemical_name_systematic
;
 ?
;
_space_group_IT_number 2
_symmetry_cell_setting triclinic
_symmetry_space_group_name_Hall '-P 1'
_symmetry_space_group_name_H-M 'P -1'
_atom_sites_solution_hydrogens geom
_atom_sites_solution_primary direct
_atom_sites_solution_secondary difmap
_audit_conform_dict_location ftp://ftp.iucr.org/pub/cif_core.dic
_audit_conform_dict_name cif_core.dic
_audit_conform_dict_version 2.4
_audit_creation_date 2011-03-16T17:13:48-00:00
_audit_creation_method 'WinGX routine CIF_UPDATE'
_cell_angle_alpha 77.109(2)
_cell_angle_beta 78.729(2)
_cell_angle_gamma 83.414(2)
_cell_formula_units_Z 2
_cell_length_a 7.8450(3)
_cell_length_b 9.9470(4)
_cell_length_c 15.4350(5)
_cell_measurement_reflns_used 4963
_cell_measurement_temperature 100.0(1)
_cell_measurement_theta_max 25
_cell_measurement_theta_min 0.81
_cell_volume 1148.27(7)
_computing_cell_refinement 'HKL Scalepack (Otwinowski & Minor 1997)'
_computing_data_collection 'Collect (Bruker AXS BV, 1997-2004)'
_computing_data_reduction 'HKL Denzo and Scalepack (Otwinowski & Minor 19'
_computing_structure_refinement 'SHELXL-97 (Sheldrick, 1997)'
_computing_structure_solution 'SHELXS-97 (Sheldrick, 1990)'
_diffrn_ambient_temperature 100.0(1)
_diffrn_detector_area_resol_mean 9
_diffrn_measured_fraction_theta_full 0.997
_diffrn_measured_fraction_theta_max 0.971
_diffrn_measurement_device '95mm CCD camera on \k-goniostat'
_diffrn_measurement_device_type KappaCCD
_diffrn_measurement_method CCD
_diffrn_orient_matrix_type 'by Bruker AXS Collect from scalepack cell'
_diffrn_orient_matrix_UB_11 -0.0344931
_diffrn_orient_matrix_UB_12 0.0376729
_diffrn_orient_matrix_UB_13 -0.0603182
_diffrn_orient_matrix_UB_21 -0.1253767
_diffrn_orient_matrix_UB_22 0.0043569
_diffrn_orient_matrix_UB_23 0.0294173
_diffrn_orient_matrix_UB_31 0.0087694
_diffrn_orient_matrix_UB_32 0.0962108
_diffrn_orient_matrix_UB_33 0.0073382
_diffrn_radiation_monochromator graphite
_diffrn_radiation_type MoK\a
_diffrn_radiation_wavelength 0.71073
_diffrn_reflns_av_unetI/netI 0.0236
_diffrn_reflns_limit_h_max 10
_diffrn_reflns_limit_h_min 0
_diffrn_reflns_limit_k_max 13
_diffrn_reflns_limit_k_min -12
_diffrn_reflns_limit_l_max 20
_diffrn_reflns_limit_l_min -19
_diffrn_reflns_number 5478
_diffrn_reflns_theta_full 25
_diffrn_reflns_theta_max 28.16
_diffrn_reflns_theta_min 3.2
_exptl_absorpt_coefficient_mu 6.258
_exptl_absorpt_correction_T_max 0.3911
_exptl_absorpt_correction_T_min 0.1699
_exptl_absorpt_correction_type multi-scan
_exptl_absorpt_process_details
;
 SCALEPACK (Otwinosky & Minor, 1997)
;
_exptl_crystal_colour yellow
_exptl_crystal_density_diffrn 2.119
_exptl_crystal_density_method 'not measured'
_exptl_crystal_description block
_exptl_crystal_F_000 704
_exptl_crystal_size_max 0.3
_exptl_crystal_size_mid 0.15
_exptl_crystal_size_min 0.15
_refine_diff_density_max 0.856
_refine_diff_density_min -1.511
_refine_diff_density_rms 0.111
_refine_ls_extinction_method none
_refine_ls_goodness_of_fit_ref 1.067
_refine_ls_hydrogen_treatment mixed
_refine_ls_matrix_type full
_refine_ls_number_parameters 348
_refine_ls_number_reflns 5478
_refine_ls_number_restraints 0
_refine_ls_restrained_S_all 1.067
_refine_ls_R_factor_all 0.0195
_refine_ls_R_factor_gt 0.0181
_refine_ls_shift/su_max 0.001
_refine_ls_shift/su_mean 0
_refine_ls_structure_factor_coef Fsqd
_refine_ls_weighting_details 'calc w=1/[\s^2^(Fo^2^)+(0.0179P)^2^+1.9285P] where P=(Fo^2^+2Fc^2^)/3'
_refine_ls_weighting_scheme calc
_refine_ls_wR_factor_gt 0.0433
_refine_ls_wR_factor_ref 0.044
_reflns_number_gt 5308
_reflns_number_total 5478
_reflns_threshold_expression >2\s(I)
_cod_data_source_file om200624v_si_001.cif
_cod_data_source_block 7
_cod_database_code 4065209

loop_
_symmetry_equiv_pos_as_xyz
'x, y, z'
'-x, -y, -z'

loop_
_atom_site_label
_atom_site_type_symbol
_atom_site_fract_x
_atom_site_fract_y
_atom_site_fract_z
_atom_site_U_iso_or_equiv
_atom_site_adp_type
_atom_site_occupancy
_atom_site_symmetry_multiplicity
_atom_site_calc_flag
_atom_site_refinement_flags
Pt1 Pt -0.001005(11) -0.148444(9) -0.248937(6) 0.00845(3) Uani 1 1 d .
C1 C -0.1194(3) -0.2437(3) -0.12669(16) 0.0109(5) Uani 1 1 d .
N1 N -0.0324(3) 0.0140(2) -0.18737(15) 0.0127(4) Uani 1 1 d .
C2 C -0.1461(3) -0.3811(3) -0.09110(17) 0.0148(5) Uani 1 1 d .
H2 H -0.0972 -0.4477 -0.1244 0.018 Uiso 1 1 calc R
C3 C -0.2472(4) -0.4218(3) -0.00432(18) 0.0177(5) Uani 1 1 d .
H3 H -0.2652 -0.5148 0.0182 0.021 Uiso 1 1 calc R
C4 C -0.3197(3) -0.3263(3) 0.04773(18) 0.0173(5) Uani 1 1 d .
H4 H -0.3901 -0.3546 0.1034 0.021 Uiso 1 1 calc R
C5 C -0.2866(3) -0.1864(3) 0.01626(17) 0.0145(5) Uani 1 1 d .
C6 C -0.3387(4) -0.0810(3) 0.06870(18) 0.0177(5) Uani 1 1 d .
H6 H -0.4096 -0.1026 0.125 0.021 Uiso 1 1 calc R
C7 C -0.2868(4) 0.0488(3) 0.03795(18) 0.0192(6) Uani 1 1 d .
H7 H -0.3201 0.1138 0.0742 0.023 Uiso 1 1 calc R
C8 C -0.1812(3) 0.0886(3) -0.04945(18) 0.0160(5) Uani 1 1 d .
C9 C -0.1122(4) 0.2183(3) -0.08381(19) 0.0194(6) Uani 1 1 d .
H9 H -0.1398 0.288 -0.0509 0.023 Uiso 1 1 calc R
C10 C -0.0032(4) 0.2411(3) -0.16671(18) 0.0162(5) Uani 1 1 d .
H10 H 0.0446 0.326 -0.1893 0.019 Uiso 1 1 calc R
C11 C 0.0357(3) 0.1365(3) -0.21706(18) 0.0144(5) Uani 1 1 d .
H11 H 0.1107 0.1529 -0.2724 0.017 Uiso 1 1 calc R
C12 C -0.1373(3) -0.0113(3) -0.10335(17) 0.0125(5) Uani 1 1 d .
C13 C -0.1863(3) -0.1486(3) -0.07094(17) 0.0123(5) Uani 1 1 d .
C14 C 0.0854(3) 0.0837(3) -0.42542(18) 0.0138(5) Uani 1 1 d .
H14 H 0.0027 0.1512 -0.407 0.017 Uiso 1 1 calc R
C15 C 0.1969(3) 0.1005(3) -0.50888(18) 0.0142(5) Uani 1 1 d .
H15 H 0.2036 0.1791 -0.5549 0.017 Uiso 1 1 calc R
C16 C 0.2946(3) -0.0235(3) -0.50895(17) 0.0123(5) Uani 1 1 d .
H16 H 0.3811 -0.0453 -0.5553 0.015 Uiso 1 1 calc R
C17 C -0.0882(3) -0.4055(3) -0.31007(17) 0.0129(5) Uani 1 1 d .
H17 H -0.199 -0.4126 -0.2751 0.016 Uiso 1 1 calc R
C18 C -0.0149(3) -0.4894(3) -0.37198(17) 0.0146(5) Uani 1 1 d .
H18 H -0.0655 -0.5608 -0.3852 0.017 Uiso 1 1 calc R
C19 C 0.1472(3) -0.4437(3) -0.40881(17) 0.0128(5) Uani 1 1 d .
H19 H 0.228 -0.4779 -0.4528 0.015 Uiso 1 1 calc R
C20 C 0.3069(3) -0.2467(3) -0.39422(16) 0.0099(4) Uani 1 1 d .
C21 C 0.5286(3) -0.1697(3) -0.23774(17) 0.0141(5) Uani 1 1 d .
H21 H 0.5934 -0.1129 -0.2185 0.017 Uiso 1 1 calc R
C22 C 0.4799(3) -0.3000(3) -0.18775(17) 0.0149(5) Uani 1 1 d .
H22 H 0.5047 -0.3441 -0.1313 0.018 Uiso 1 1 calc R
C23 C 0.3883(3) -0.3482(3) -0.24002(17) 0.0127(5) Uani 1 1 d .
H23 H 0.3385 -0.4325 -0.2264 0.015 Uiso 1 1 calc R
N2 N 0.1135(3) -0.0411(2) -0.37602(14) 0.0116(4) Uani 1 1 d .
N4 N 0.0219(3) -0.3146(2) -0.30812(14) 0.0103(4) Uani 1 1 d .
N3 N 0.2408(3) -0.1072(2) -0.42879(14) 0.0103(4) Uani 1 1 d .
N5 N 0.1676(3) -0.3393(2) -0.36912(14) 0.0102(4) Uani 1 1 d .
N6 N 0.3845(3) -0.2480(2) -0.31576(14) 0.0108(4) Uani 1 1 d .
N7 N 0.4709(3) -0.1371(2) -0.31601(15) 0.0134(4) Uani 1 1 d .
P1 P 0.54369(8) 0.31630(7) 0.66045(4) 0.01210(12) Uani 1 1 d .
F1 F 0.5445(2) 0.15806(17) 0.71043(12) 0.0266(4) Uani 1 1 d .
F2 F 0.7294(2) 0.28459(17) 0.59861(11) 0.0187(3) Uani 1 1 d .
F3 F 0.4465(2) 0.28320(19) 0.58577(11) 0.0231(4) Uani 1 1 d .
F4 F 0.6411(2) 0.35174(19) 0.73338(11) 0.0233(4) Uani 1 1 d .
F5 F 0.3584(2) 0.34891(17) 0.72008(11) 0.0200(3) Uani 1 1 d .
F6 F 0.5453(2) 0.47587(16) 0.60795(11) 0.0210(3) Uani 1 1 d .
H20 H 0.383(4) -0.274(3) -0.441(2) 0.009(7) Uiso 1 1 d .

loop_
_atom_site_aniso_label
_atom_site_aniso_U_11
_atom_site_aniso_U_22
_atom_site_aniso_U_33
_atom_site_aniso_U_23
_atom_site_aniso_U_13
_atom_site_aniso_U_12
Pt1 0.00877(5) 0.00938(5) 0.00690(5) -0.00279(3) 0.00044(3) -0.00029(3)
C1 0.0088(10) 0.0165(12) 0.0076(11) -0.0021(9) -0.0017(9) -0.0020(9)
N1 0.0147(10) 0.0124(10) 0.0116(10) -0.0046(8) -0.0024(8) 0.0014(8)
C2 0.0163(12) 0.0158(13) 0.0112(12) -0.0026(10) -0.0009(10) 0.0005(10)
C3 0.0221(13) 0.0155(13) 0.0130(12) 0.0007(10) -0.0002(10) -0.0034(10)
C4 0.0157(12) 0.0231(14) 0.0094(12) -0.0001(10) 0.0027(10) -0.0006(10)
C5 0.0137(12) 0.0175(13) 0.0119(12) -0.0043(10) -0.0012(10) 0.0017(10)
C6 0.0194(13) 0.0224(14) 0.0088(12) -0.0048(10) 0.0024(10) 0.0036(10)
C7 0.0226(13) 0.0218(14) 0.0130(13) -0.0095(11) 0.0008(11) 0.0043(11)
C8 0.0185(12) 0.0158(13) 0.0135(12) -0.0055(10) -0.0024(10) 0.0032(10)
C9 0.0248(14) 0.0157(13) 0.0193(14) -0.0083(11) -0.0046(11) 0.0023(11)
C10 0.0208(13) 0.0106(12) 0.0174(13) -0.0033(10) -0.0036(10) -0.0010(10)
C11 0.0153(12) 0.0147(12) 0.0137(12) -0.0045(10) -0.0016(10) -0.0020(9)
C12 0.0118(11) 0.0153(12) 0.0111(12) -0.0052(10) -0.0024(9) 0.0021(9)
C13 0.0118(11) 0.0168(12) 0.0084(11) -0.0038(9) -0.0026(9) 0.0019(9)
C14 0.0134(12) 0.0117(12) 0.0162(13) -0.0026(10) -0.0043(10) 0.0017(9)
C15 0.0165(12) 0.0116(12) 0.0142(12) -0.0003(10) -0.0046(10) -0.0020(9)
C16 0.0150(11) 0.0133(12) 0.0091(11) -0.0015(9) -0.0026(9) -0.0039(9)
C17 0.0107(11) 0.0138(12) 0.0128(12) -0.0006(10) 0.0002(9) -0.0023(9)
C18 0.0184(12) 0.0132(12) 0.0128(12) -0.0024(10) -0.0034(10) -0.0034(10)
C19 0.0158(12) 0.0117(12) 0.0116(12) -0.0033(9) -0.0028(9) -0.0013(9)
C20 0.0104(11) 0.0107(11) 0.0078(11) -0.0019(9) 0.0003(9) 0.0000(9)
C21 0.0106(11) 0.0190(13) 0.0142(12) -0.0065(10) -0.0019(9) -0.0013(9)
C22 0.0141(12) 0.0193(13) 0.0106(12) -0.0025(10) -0.0027(9) 0.0014(10)
C23 0.0126(11) 0.0111(12) 0.0131(12) -0.0013(9) -0.0011(9) 0.0002(9)
N2 0.0104(9) 0.0140(10) 0.0104(10) -0.0043(8) -0.0004(8) 0.0004(8)
N4 0.0107(9) 0.0113(10) 0.0076(10) -0.0022(8) 0.0021(8) -0.0011(8)
N3 0.0109(9) 0.0117(10) 0.0075(10) -0.0026(8) 0.0002(8) -0.0003(8)
N5 0.0106(9) 0.0123(10) 0.0076(9) -0.0042(8) 0.0013(8) -0.0009(8)
N6 0.0102(9) 0.0106(10) 0.0119(10) -0.0030(8) -0.0020(8) -0.0011(8)
N7 0.0105(9) 0.0145(11) 0.0162(11) -0.0042(9) -0.0013(8) -0.0041(8)
P1 0.0137(3) 0.0111(3) 0.0108(3) -0.0034(2) 0.0012(2) -0.0015(2)
F1 0.0371(10) 0.0124(8) 0.0239(9) 0.0001(7) 0.0062(8) -0.0024(7)
F2 0.0140(7) 0.0204(8) 0.0195(8) -0.0061(7) 0.0035(6) 0.0013(6)
F3 0.0200(8) 0.0341(10) 0.0197(8) -0.0151(7) -0.0021(7) -0.0035(7)
F4 0.0231(8) 0.0315(10) 0.0195(8) -0.0115(7) -0.0067(7) -0.0012(7)
F5 0.0158(7) 0.0245(9) 0.0188(8) -0.0101(7) 0.0065(6) -0.0036(6)
F6 0.0233(8) 0.0132(8) 0.0218(8) -0.0006(6) 0.0026(7) 0.0009(6)

loop_
_atom_type_symbol
_atom_type_description
_atom_type_scat_dispersion_real
_atom_type_scat_dispersion_imag
_atom_type_scat_source
C C 0.0033 0.0016 'International Tables Vol C Tables 4.2.6.8 and 6.1.1.4'
H H 0 0 'International Tables Vol C Tables 4.2.6.8 and 6.1.1.4'
N N 0.0061 0.0033 'International Tables Vol C Tables 4.2.6.8 and 6.1.1.4'
Pt Pt -1.7033 8.3905 'International Tables Vol C Tables 4.2.6.8 and 6.1.1.4'
P P 0.1023 0.0942 'International Tables Vol C Tables 4.2.6.8 and 6.1.1.4'
F F 0.0171 0.0103 'International Tables Vol C Tables 4.2.6.8 and 6.1.1.4'

loop_
_geom_angle_atom_site_label_1
_geom_angle_atom_site_label_2
_geom_angle_atom_site_label_3
_geom_angle
C1 Pt1 N1 82.04(10)
C1 Pt1 N4 96.16(9)
N1 Pt1 N4 177.83(8)
C1 Pt1 N2 177.25(8)
N1 Pt1 N2 96.02(9)
N4 Pt1 N2 85.73(8)
C2 C1 C13 117.3(2)
C2 C1 Pt1 131.22(19)
C13 C1 Pt1 111.52(19)
C11 N1 C12 118.6(2)
C11 N1 Pt1 128.54(18)
C12 N1 Pt1 112.86(17)
C1 C2 C3 120.5(2)
C1 C2 H2 119.7
C3 C2 H2 119.7
C4 C3 C2 121.5(3)
C4 C3 H3 119.3
C2 C3 H3 119.3
C3 C4 C5 119.8(2)
C3 C4 H4 120.1
C5 C4 H4 120.1
C4 C5 C13 117.4(2)
C4 C5 C6 124.5(2)
C13 C5 C6 118.0(2)
C7 C6 C5 121.4(2)
C7 C6 H6 119.3
C5 C6 H6 119.3
C6 C7 C8 121.5(2)
C6 C7 H7 119.3
C8 C7 H7 119.3
C12 C8 C9 117.4(2)
C12 C8 C7 117.6(3)
C9 C8 C7 124.9(2)
C10 C9 C8 119.5(2)
C10 C9 H9 120.3
C8 C9 H9 120.3
C9 C10 C11 120.2(3)
C9 C10 H10 119.9
C11 C10 H10 119.9
N1 C11 C10 121.6(2)
N1 C11 H11 119.2
C10 C11 H11 119.2
N1 C12 C8 122.7(2)
N1 C12 C13 115.7(2)
C8 C12 C13 121.4(2)
C1 C13 C5 123.4(2)
C1 C13 C12 116.6(2)
C5 C13 C12 119.9(2)
N2 C14 C15 110.8(2)
N2 C14 H14 124.6
C15 C14 H14 124.6
C16 C15 C14 105.7(2)
C16 C15 H15 127.2
C14 C15 H15 127.2
N3 C16 C15 106.7(2)
N3 C16 H16 126.6
C15 C16 H16 126.6
N4 C17 C18 110.9(2)
N4 C17 H17 124.5
C18 C17 H17 124.5
C19 C18 C17 105.4(2)
C19 C18 H18 127.3
C17 C18 H18 127.3
N5 C19 C18 107.3(2)
N5 C19 H19 126.4
C18 C19 H19 126.4
N3 C20 N5 110.49(19)
N3 C20 N6 109.18(19)
N5 C20 N6 109.7(2)
N3 C20 H20 106.5(19)
N5 C20 H20 106.8(19)
N6 C20 H20 114.1(18)
N7 C21 C22 111.9(2)
N7 C21 H21 124
C22 C21 H21 124
C23 C22 C21 105.2(2)
C23 C22 H22 127.4
C21 C22 H22 127.4
N6 C23 C22 106.3(2)
N6 C23 H23 126.9
C22 C23 H23 126.9
C14 N2 N3 105.5(2)
C14 N2 Pt1 134.66(18)
N3 N2 Pt1 119.66(16)
C17 N4 N5 105.54(19)
C17 N4 Pt1 133.47(17)
N5 N4 Pt1 120.44(16)
C16 N3 N2 111.2(2)
C16 N3 C20 128.5(2)
N2 N3 C20 120.2(2)
C19 N5 N4 110.9(2)
C19 N5 C20 127.5(2)
N4 N5 C20 120.91(19)
N7 N6 C23 112.8(2)
N7 N6 C20 118.0(2)
C23 N6 C20 129.2(2)
C21 N7 N6 103.9(2)
F1 P1 F4 90.85(10)
F1 P1 F5 90.73(9)
F4 P1 F5 90.42(9)
F1 P1 F3 90.15(10)
F4 P1 F3 178.96(11)
F5 P1 F3 89.86(9)
F1 P1 F6 178.82(10)
F4 P1 F6 89.70(10)
F5 P1 F6 90.31(9)
F3 P1 F6 89.31(10)
F1 P1 F2 89.88(9)
F4 P1 F2 90.39(9)
F5 P1 F2 178.98(10)
F3 P1 F2 89.31(9)
F6 P1 F2 89.07(9)

loop_
_geom_bond_atom_site_label_1
_geom_bond_atom_site_label_2
_geom_bond_distance
Pt1 C1 2.010(3)
Pt1 N1 2.019(2)
Pt1 N4 2.035(2)
Pt1 N2 2.095(2)
C1 C2 1.379(4)
C1 C13 1.408(3)
N1 C11 1.336(3)
N1 C12 1.381(3)
C2 C3 1.415(4)
C2 H2 0.93
C3 C4 1.382(4)
C3 H3 0.93
C4 C5 1.404(4)
C4 H4 0.93
C5 C13 1.414(4)
C5 C6 1.440(4)
C6 C7 1.352(4)
C6 H6 0.93
C7 C8 1.436(4)
C7 H7 0.93
C8 C12 1.405(3)
C8 C9 1.408(4)
C9 C10 1.381(4)
C9 H9 0.93
C10 C11 1.406(3)
C10 H10 0.93
C11 H11 0.93
C12 C13 1.416(4)
C14 N2 1.324(3)
C14 C15 1.396(4)
C14 H14 0.93
C15 C16 1.375(4)
C15 H15 0.93
C16 N3 1.349(3)
C16 H16 0.93
C17 N4 1.329(3)
C17 C18 1.404(4)
C17 H17 0.93
C18 C19 1.372(4)
C18 H18 0.93
C19 N5 1.356(3)
C19 H19 0.93
C20 N3 1.446(3)
C20 N5 1.448(3)
C20 N6 1.455(3)
C20 H20 0.91(3)
C21 N7 1.332(3)
C21 C22 1.405(4)
C21 H21 0.93
C22 C23 1.370(3)
C22 H22 0.93
C23 N6 1.359(3)
C23 H23 0.93
N2 N3 1.365(3)
N4 N5 1.368(3)
N6 N7 1.359(3)
P1 F1 1.5908(18)
P1 F4 1.5968(17)
P1 F5 1.6021(16)
P1 F3 1.6091(17)
P1 F6 1.6133(17)
P1 F2 1.6181(16)
